data_2230581
loop_
_publ_author_name
'Aghabozorg, Hossein'
'Khazaie, Zeynab'
'Agah, Ali Akbar'
'Saemi, Maryam'
'Notash, Behrouz'

_publ_section_title
;
 Propane-1,2-diaminium
 bis(pyridine-2,6-dicarboxylato-\k^3^<i>O</i>^2^,<i>N</i>,<i>O</i>^6^)cadmate
 dihydrate
;
_journal_coeditor_code BT5545
_journal_issue 7
_journal_name_full 'Acta Crystallographica Section E'
_journal_page_first m982
_journal_paper_doi 10.1107/S160053681102438X
_journal_volume 67
_journal_year 2011
_chemical_formula_iupac '(C3 H12 N2) [Cd (C7 H3 N O4)2], 2H2 O'
_chemical_formula_moiety 'C3 H12 N2 2+, C14 H6 Cd N2 O8 2-, 2(H2 O)'
_chemical_formula_sum 'C17 H22 Cd N4 O10'
_chemical_formula_weight 554.80
_chemical_name_systematic
;
Propane-1,2-diaminium bis(pyridine-2,6-dicarboxylato-
\k^3^<i>O</i>^2^,<i>N</i>,<i>O</i>^6^)cadmate dihydrate
;
_space_group_IT_number 2
_symmetry_cell_setting triclinic
_symmetry_space_group_name_Hall '-P 1'
_symmetry_space_group_name_H-M 'P -1'
_atom_sites_solution_hydrogens geom
_atom_sites_solution_primary direct
_atom_sites_solution_secondary difmap
_audit_creation_method SHELXL-97
_cell_angle_alpha 81.36(3)
_cell_angle_beta 76.73(3)
_cell_angle_gamma 65.38(3)
_cell_formula_units_Z 2
_cell_length_a 8.6227(17)
_cell_length_b 10.133(2)
_cell_length_c 13.448(3)
_cell_measurement_reflns_used 5554
_cell_measurement_temperature 298(2)
_cell_measurement_theta_max 29.17
_cell_measurement_theta_min 2.22
_cell_volume 1037.7(5)
_computing_cell_refinement 'X-AREA (Stoe & Cie, 2005)'
_computing_data_collection 'X-AREA (Stoe & Cie, 2005)'
_computing_data_reduction 'X-AREA (Stoe & Cie, 2005)'
_computing_molecular_graphics 'ORTEP-3 for Windows (Farrugia, 1997)'
_computing_publication_material 'WinGX (Farrugia, 1999)'
_computing_structure_refinement 'SHELXL97 (Sheldrick, 2008)'
_computing_structure_solution 'SHELXS97 (Sheldrick, 2008)'
_diffrn_ambient_temperature 298(2)
_diffrn_detector_area_resol_mean '0.15 mm'
_diffrn_measured_fraction_theta_full 0.993
_diffrn_measured_fraction_theta_max 0.993
_diffrn_measurement_device_type 'Stoe IPDS 2T'
_diffrn_measurement_method 'rotation method'
_diffrn_radiation_monochromator graphite
_diffrn_radiation_source 'fine-focus sealed tube'
_diffrn_radiation_type MoK\a
_diffrn_radiation_wavelength 0.71073
_diffrn_reflns_av_R_equivalents 0.0347
_diffrn_reflns_av_sigmaI/netI 0.0356
_diffrn_reflns_limit_h_max 11
_diffrn_reflns_limit_h_min -10
_diffrn_reflns_limit_k_max 13
_diffrn_reflns_limit_k_min -13
_diffrn_reflns_limit_l_max 18
_diffrn_reflns_limit_l_min -18
_diffrn_reflns_number 11690
_diffrn_reflns_theta_full 29.17
_diffrn_reflns_theta_max 29.17
_diffrn_reflns_theta_min 2.22
_exptl_absorpt_coefficient_mu 1.116
_exptl_absorpt_correction_T_max 0.842
_exptl_absorpt_correction_T_min 0.764
_exptl_absorpt_correction_type numerical
_exptl_absorpt_process_details '(<i>X-SHAPE</i> and  <i>X-RED32</i>; Stoe & Cie, 2005)'
_exptl_crystal_colour colorless
_exptl_crystal_density_diffrn 1.776
_exptl_crystal_density_method 'not measured'
_exptl_crystal_description plate
_exptl_crystal_F_000 560
_exptl_crystal_size_max 0.3
_exptl_crystal_size_mid 0.2
_exptl_crystal_size_min 0.15
_refine_diff_density_max 0.504
_refine_diff_density_min -0.372
_refine_ls_extinction_method none
_refine_ls_goodness_of_fit_ref 1.020
_refine_ls_hydrogen_treatment mixed
_refine_ls_matrix_type full
_refine_ls_number_parameters 330
_refine_ls_number_reflns 5554
_refine_ls_number_restraints 1
_refine_ls_restrained_S_all 1.021
_refine_ls_R_factor_all 0.0438
_refine_ls_R_factor_gt 0.0303
_refine_ls_shift/su_max 0.002
_refine_ls_shift/su_mean 0.000
_refine_ls_structure_factor_coef Fsqd
_refine_ls_weighting_details 'calc w=1/[\s^2^(Fo^2^)+(0.0300P)^2^+0.1592P] where P=(Fo^2^+2Fc^2^)/3'
_refine_ls_weighting_scheme calc
_refine_ls_wR_factor_gt 0.0596
_refine_ls_wR_factor_ref 0.0630
_reflns_number_gt 4562
_reflns_number_total 5554
_reflns_threshold_expression I>2\s(I)
_cod_data_source_file bt5545.cif
_cod_data_source_block I
_cod_database_code 2230581
_cod_database_fobs_code 2230581

loop_
_symmetry_equiv_pos_as_xyz
'x, y, z'
'-x, -y, -z'

loop_
_atom_site_type_symbol
_atom_site_label
_atom_site_fract_x
_atom_site_fract_y
_atom_site_fract_z
_atom_site_U_iso_or_equiv
_atom_site_adp_type
_atom_site_calc_flag
_atom_site_refinement_flags
_atom_site_occupancy
_atom_site_symmetry_multiplicity
_atom_site_disorder_assembly
_atom_site_disorder_group
N N3 1.0640(3) 1.0203(2) 0.73941(18) 0.0427(4) Uani d D 1 1 . .
Cd Cd1 0.66437(2) 0.504594(16) 0.721726(12) 0.03837(6) Uani d . 1 1 . .
O O2 0.2288(2) 0.84128(17) 0.89531(14) 0.0470(4) Uani d . 1 1 . .
O O1 0.3826(2) 0.68084(17) 0.77635(13) 0.0459(4) Uani d . 1 1 . .
C C2 0.5023(3) 0.66583(19) 0.92189(15) 0.0292(4) Uani d . 1 1 . .
N N1 0.6429(2) 0.55580(16) 0.88029(12) 0.0291(3) Uani d . 1 1 . .
C C6 0.7749(3) 0.4828(2) 0.92965(15) 0.0296(4) Uani d . 1 1 . .
O O5 0.7653(2) 0.69575(17) 0.65361(13) 0.0472(4) Uani d . 1 1 . .
C C1 0.3595(3) 0.7347(2) 0.85908(16) 0.0345(4) Uani d . 1 1 . .
O O3 0.8962(2) 0.31965(15) 0.79612(12) 0.0404(3) Uani d . 1 1 . .
O O7 0.6154(2) 0.31945(16) 0.67431(12) 0.0443(4) Uani d . 1 1 . .
N N2 0.7307(2) 0.50583(17) 0.55184(12) 0.0318(3) Uani d . 1 1 . .
O O4 1.0562(2) 0.29857(19) 0.91131(16) 0.0581(5) Uani d . 1 1 . .
O O6 0.8533(3) 0.80395(19) 0.50805(16) 0.0598(5) Uani d . 1 1 . .
C C5 0.7702(3) 0.5199(2) 1.02547(16) 0.0363(4) Uani d . 1 1 . .
H H5 0.8626 0.4691 1.0595 0.044 Uiso calc R 1 1 . .
C C9 0.7864(3) 0.6038(2) 0.49661(16) 0.0352(4) Uani d . 1 1 . .
C C4 0.6252(3) 0.6340(2) 1.06974(16) 0.0385(5) Uani d . 1 1 . .
H H4 0.6193 0.6606 1.1342 0.046 Uiso calc R 1 1 . .
C C3 0.4892(3) 0.7083(2) 1.01798(16) 0.0355(4) Uani d . 1 1 . .
H H3 0.3909 0.7851 1.0469 0.043 Uiso calc R 1 1 . .
C C7 0.9229(3) 0.3556(2) 0.87480(16) 0.0340(4) Uani d . 1 1 . .
C C14 0.6464(3) 0.3028(2) 0.58002(17) 0.0382(5) Uani d . 1 1 . .
C C13 0.7083(3) 0.4078(2) 0.50696(16) 0.0330(4) Uani d . 1 1 . .
C C8 0.8043(3) 0.7107(2) 0.55696(19) 0.0408(5) Uani d . 1 1 . .
O O8 0.6343(3) 0.20351(18) 0.54186(14) 0.0550(5) Uani d . 1 1 . .
N N4 0.6575(3) 0.9894(2) 0.71014(17) 0.0395(4) Uani d . 1 1 . .
C C16 0.7838(3) 0.9958(2) 0.76668(16) 0.0362(4) Uani d . 1 1 . .
H H16 0.7338 1.0911 0.7957 0.043 Uiso calc R 1 1 . .
C C12 0.7429(3) 0.4046(3) 0.40160(17) 0.0416(5) Uani d . 1 1 . .
H H12 0.7277 0.3358 0.3706 0.050 Uiso calc R 1 1 . .
C C15 0.9497(3) 0.9831(2) 0.69164(18) 0.0410(5) Uani d . 1 1 . .
H H15A 1.0104 0.8845 0.6697 0.049 Uiso calc R 1 1 . .
H H15B 0.9212 1.0482 0.6317 0.049 Uiso calc R 1 1 . .
C C11 0.8002(3) 0.5050(3) 0.34338(18) 0.0505(6) Uani d . 1 1 . .
H H11 0.8236 0.5048 0.2724 0.061 Uiso calc R 1 1 . .
C C10 0.8232(3) 0.6062(3) 0.39052(18) 0.0450(5) Uani d . 1 1 . .
H H10 0.8623 0.6743 0.3520 0.054 Uiso calc R 1 1 . .
C C17 0.8098(4) 0.8803(3) 0.8543(2) 0.0649(8) Uani d . 1 1 . .
H H17A 0.7007 0.8971 0.8997 0.097 Uiso calc R 1 1 . .
H H17B 0.8906 0.8847 0.8910 0.097 Uiso calc R 1 1 . .
H H17C 0.8545 0.7861 0.8277 0.097 Uiso calc R 1 1 . .
O O9 0.3551(3) 0.0640(3) 0.8606(2) 0.0659(6) Uani d . 1 1 . .
O O10 0.3774(3) 0.9659(3) 0.60376(17) 0.0623(5) Uani d . 1 1 . .
H H4C 0.553(4) 1.013(3) 0.754(2) 0.050(8) Uiso d . 1 1 . .
H H4B 0.696(4) 0.906(3) 0.690(2) 0.057(8) Uiso d . 1 1 . .
H H4A 0.651(4) 1.054(3) 0.655(2) 0.059(8) Uiso d . 1 1 . .
H H9A 0.276(6) 0.135(5) 0.869(3) 0.090(13) Uiso d . 1 1 . .
H H10B 0.404(5) 0.899(4) 0.577(3) 0.076(13) Uiso d . 1 1 . .
H H10A 0.341(8) 1.039(7) 0.558(5) 0.16(2) Uiso d . 1 1 . .
H H9B 0.317(5) -0.001(4) 0.883(3) 0.081(12) Uiso d . 1 1 . .
H H3C 1.100(4) 0.957(3) 0.7943(18) 0.061(9) Uiso d D 1 1 . .
H H3A 1.159(4) 1.011(3) 0.693(2) 0.057(8) Uiso d . 1 1 . .
H H3B 1.013(4) 1.108(4) 0.758(2) 0.061(9) Uiso d . 1 1 . .

loop_
_atom_site_aniso_label
_atom_site_aniso_U_11
_atom_site_aniso_U_22
_atom_site_aniso_U_33
_atom_site_aniso_U_12
_atom_site_aniso_U_13
_atom_site_aniso_U_23
N3 0.0314(10) 0.0350(10) 0.0587(13) -0.0071(8) -0.0084(10) -0.0124(9)
Cd1 0.05293(11) 0.03011(8) 0.02906(8) -0.01047(6) -0.01066(6) -0.00649(5)
O2 0.0355(9) 0.0356(8) 0.0624(11) -0.0006(7) -0.0148(8) -0.0127(7)
O1 0.0479(9) 0.0413(8) 0.0447(9) -0.0050(7) -0.0223(7) -0.0084(7)
C2 0.0304(10) 0.0243(8) 0.0341(9) -0.0113(7) -0.0054(8) -0.0048(7)
N1 0.0313(9) 0.0251(7) 0.0312(8) -0.0094(6) -0.0077(7) -0.0048(6)
C6 0.0282(10) 0.0279(8) 0.0342(9) -0.0127(7) -0.0053(8) -0.0022(7)
O5 0.0632(11) 0.0349(8) 0.0474(9) -0.0195(7) -0.0135(8) -0.0092(7)
C1 0.0345(11) 0.0270(9) 0.0423(11) -0.0099(8) -0.0119(9) -0.0027(8)
O3 0.0421(9) 0.0311(7) 0.0386(8) -0.0030(6) -0.0073(7) -0.0093(6)
O7 0.0632(11) 0.0335(7) 0.0388(8) -0.0203(7) -0.0113(8) -0.0035(6)
N2 0.0331(9) 0.0270(7) 0.0313(8) -0.0056(7) -0.0093(7) -0.0040(6)
O4 0.0351(9) 0.0504(10) 0.0833(14) 0.0012(8) -0.0240(9) -0.0222(9)
O6 0.0699(13) 0.0428(9) 0.0738(13) -0.0306(9) -0.0176(11) 0.0068(9)
C5 0.0360(11) 0.0402(10) 0.0379(11) -0.0172(9) -0.0134(9) -0.0018(8)
C9 0.0294(10) 0.0316(9) 0.0384(10) -0.0051(8) -0.0084(8) -0.0022(8)
C4 0.0453(13) 0.0426(11) 0.0329(10) -0.0197(10) -0.0074(9) -0.0111(8)
C3 0.0352(11) 0.0335(9) 0.0371(10) -0.0121(8) -0.0028(9) -0.0108(8)
C7 0.0301(10) 0.0257(9) 0.0429(11) -0.0085(8) -0.0045(9) -0.0036(8)
C14 0.0404(12) 0.0270(9) 0.0453(12) -0.0053(8) -0.0168(10) -0.0070(8)
C13 0.0308(10) 0.0286(9) 0.0352(10) -0.0026(8) -0.0111(8) -0.0089(7)
C8 0.0362(12) 0.0285(9) 0.0538(13) -0.0067(8) -0.0123(10) -0.0037(9)
O8 0.0795(13) 0.0384(8) 0.0578(10) -0.0255(9) -0.0245(10) -0.0093(7)
N4 0.0381(11) 0.0341(10) 0.0483(11) -0.0121(8) -0.0127(9) -0.0080(8)
C16 0.0352(11) 0.0325(10) 0.0414(11) -0.0106(8) -0.0103(9) -0.0072(8)
C12 0.0379(12) 0.0452(12) 0.0369(11) -0.0055(9) -0.0115(9) -0.0147(9)
C15 0.0353(12) 0.0378(11) 0.0477(12) -0.0093(9) -0.0085(10) -0.0110(9)
C11 0.0472(14) 0.0666(16) 0.0287(10) -0.0145(12) -0.0042(10) -0.0058(10)
C10 0.0390(12) 0.0520(13) 0.0385(11) -0.0160(10) -0.0037(10) 0.0018(10)
C17 0.0664(19) 0.0728(19) 0.0647(18) -0.0363(16) -0.0286(15) 0.0201(15)
O9 0.0449(11) 0.0434(10) 0.0973(17) -0.0131(9) 0.0117(11) -0.0213(11)
O10 0.0782(15) 0.0666(14) 0.0503(11) -0.0389(12) -0.0044(10) -0.0085(11)

loop_
_atom_type_symbol
_atom_type_description
_atom_type_scat_dispersion_real
_atom_type_scat_dispersion_imag
_atom_type_scat_source
C C 0.0033 0.0016 'International Tables Vol C Tables 4.2.6.8 and 6.1.1.4'
H H 0.0000 0.0000 'International Tables Vol C Tables 4.2.6.8 and 6.1.1.4'
N N 0.0061 0.0033 'International Tables Vol C Tables 4.2.6.8 and 6.1.1.4'
O O 0.0106 0.0060 'International Tables Vol C Tables 4.2.6.8 and 6.1.1.4'
Cd Cd -0.8075 1.2024 'International Tables Vol C Tables 4.2.6.8 and 6.1.1.4'

loop_
_geom_angle_atom_site_label_1
_geom_angle_atom_site_label_2
_geom_angle_atom_site_label_3
_geom_angle_site_symmetry_1
_geom_angle_site_symmetry_3
_geom_angle
_geom_angle_publ_flag
C15 N3 H3C . . 112.1(19) ?
C15 N3 H3A . . 107.1(19) ?
H3C N3 H3A . . 107(3) ?
C15 N3 H3B . . 111(2) ?
H3C N3 H3B . . 110(3) ?
H3A N3 H3B . . 110(3) ?
N1 Cd1 N2 . . 160.33(6) ?
N1 Cd1 O7 . . 126.63(6) ?
N2 Cd1 O7 . . 72.61(6) ?
N1 Cd1 O1 . . 71.23(7) ?
N2 Cd1 O1 . . 110.88(7) ?
O7 Cd1 O1 . . 103.92(7) ?
N1 Cd1 O3 . . 70.42(6) ?
N2 Cd1 O3 . . 110.59(7) ?
O7 Cd1 O3 . . 86.77(6) ?
O1 Cd1 O3 . . 138.50(6) ?
N1 Cd1 O5 . . 90.60(6) ?
N2 Cd1 O5 . . 70.02(6) ?
O7 Cd1 O5 . . 142.62(6) ?
O1 Cd1 O5 . . 90.16(7) ?
O3 Cd1 O5 . . 105.44(6) ?
C1 O1 Cd1 . . 115.64(14) ?
N1 C2 C3 . . 120.81(19) ?
N1 C2 C1 . . 115.44(17) ?
C3 C2 C1 . . 123.71(18) ?
C2 N1 C6 . . 121.19(17) ?
C2 N1 Cd1 . . 118.94(13) ?
C6 N1 Cd1 . . 119.73(13) ?
N1 C6 C5 . . 120.86(19) ?
N1 C6 C7 . . 115.26(17) ?
C5 C6 C7 . . 123.83(19) ?
C8 O5 Cd1 . . 116.58(14) ?
O1 C1 O2 . . 126.0(2) ?
O1 C1 C2 . . 117.64(18) ?
O2 C1 C2 . . 116.35(18) ?
C7 O3 Cd1 . . 114.43(12) ?
C14 O7 Cd1 . . 116.65(14) ?
C9 N2 C13 . . 121.17(18) ?
C9 N2 Cd1 . . 121.10(14) ?
C13 N2 Cd1 . . 117.70(14) ?
C6 C5 C4 . . 118.7(2) ?
C6 C5 H5 . . 120.6 ?
C4 C5 H5 . . 120.6 ?
N2 C9 C10 . . 120.7(2) ?
N2 C9 C8 . . 116.00(18) ?
C10 C9 C8 . . 123.3(2) ?
C3 C4 C5 . . 119.84(19) ?
C3 C4 H4 . . 120.1 ?
C5 C4 H4 . . 120.1 ?
C4 C3 C2 . . 118.59(19) ?
C4 C3 H3 . . 120.7 ?
C2 C3 H3 . . 120.7 ?
O4 C7 O3 . . 126.7(2) ?
O4 C7 C6 . . 116.74(19) ?
O3 C7 C6 . . 116.52(18) ?
O8 C14 O7 . . 124.7(2) ?
O8 C14 C13 . . 117.2(2) ?
O7 C14 C13 . . 118.04(18) ?
N2 C13 C12 . . 120.8(2) ?
N2 C13 C14 . . 114.95(17) ?
C12 C13 C14 . . 124.22(19) ?
O6 C8 O5 . . 126.1(2) ?
O6 C8 C9 . . 117.6(2) ?
O5 C8 C9 . . 116.27(19) ?
C16 N4 H4C . . 107.8(18) ?
C16 N4 H4B . . 108(2) ?
H4C N4 H4B . . 113(3) ?
C16 N4 H4A . . 108.2(19) ?
H4C N4 H4A . . 111(3) ?
H4B N4 H4A . . 109(3) ?
N4 C16 C17 . . 109.4(2) ?
N4 C16 C15 . . 108.95(18) ?
C17 C16 C15 . . 114.1(2) ?
N4 C16 H16 . . 108.1 ?
C17 C16 H16 . . 108.1 ?
C15 C16 H16 . . 108.1 ?
C11 C12 C13 . . 118.8(2) ?
C11 C12 H12 . . 120.6 ?
C13 C12 H12 . . 120.6 ?
N3 C15 C16 . . 110.77(19) ?
N3 C15 H15A . . 109.5 ?
C16 C15 H15A . . 109.5 ?
N3 C15 H15B . . 109.5 ?
C16 C15 H15B . . 109.5 ?
H15A C15 H15B . . 108.1 ?
C12 C11 C10 . . 120.0(2) ?
C12 C11 H11 . . 120.0 ?
C10 C11 H11 . . 120.0 ?
C11 C10 C9 . . 118.5(2) ?
C11 C10 H10 . . 120.8 ?
C9 C10 H10 . . 120.8 ?
C16 C17 H17A . . 109.5 ?
C16 C17 H17B . . 109.5 ?
H17A C17 H17B . . 109.5 ?
C16 C17 H17C . . 109.5 ?
H17A C17 H17C . . 109.5 ?
H17B C17 H17C . . 109.5 ?
H9A O9 H9B . . 104(4) ?
H10B O10 H10A . . 106(4) ?

loop_
_geom_bond_atom_site_label_1
_geom_bond_atom_site_label_2
_geom_bond_site_symmetry_2
_geom_bond_distance
_geom_bond_publ_flag
N3 C15 . 1.483(3) ?
N3 H3C . 0.924(18) ?
N3 H3A . 0.89(3) ?
N3 H3B . 0.86(3) ?
Cd1 N1 . 2.2185(16) ?
Cd1 N2 . 2.2236(17) ?
Cd1 O7 . 2.2906(16) ?
Cd1 O1 . 2.364(2) ?
Cd1 O3 . 2.3965(18) ?
Cd1 O5 . 2.4197(18) ?
O2 C1 . 1.252(3) ?
O1 C1 . 1.251(3) ?
C2 N1 . 1.333(3) ?
C2 C3 . 1.388(3) ?
C2 C1 . 1.517(3) ?
N1 C6 . 1.334(3) ?
C6 C5 . 1.383(3) ?
C6 C7 . 1.522(3) ?
O5 C8 . 1.268(3) ?
O3 C7 . 1.266(3) ?
O7 C14 . 1.257(3) ?
N2 C9 . 1.334(3) ?
N2 C13 . 1.335(3) ?
O4 C7 . 1.231(3) ?
O6 C8 . 1.234(3) ?
C5 C4 . 1.384(3) ?
C5 H5 . 0.9300 ?
C9 C10 . 1.387(3) ?
C9 C8 . 1.522(3) ?
C4 C3 . 1.381(3) ?
C4 H4 . 0.9300 ?
C3 H3 . 0.9300 ?
C14 O8 . 1.246(3) ?
C14 C13 . 1.517(3) ?
C13 C12 . 1.382(3) ?
N4 C16 . 1.490(3) ?
N4 H4C . 0.91(3) ?
N4 H4B . 0.83(3) ?
N4 H4A . 0.91(3) ?
C16 C17 . 1.515(3) ?
C16 C15 . 1.518(3) ?
C16 H16 . 0.9800 ?
C12 C11 . 1.376(4) ?
C12 H12 . 0.9300 ?
C15 H15A . 0.9700 ?
C15 H15B . 0.9700 ?
C11 C10 . 1.384(4) ?
C11 H11 . 0.9300 ?
C10 H10 . 0.9300 ?
C17 H17A . 0.9600 ?
C17 H17B . 0.9600 ?
C17 H17C . 0.9600 ?
O9 H9A . 0.76(4) ?
O9 H9B . 0.84(4) ?
O10 H10B . 0.74(4) ?
O10 H10A . 0.88(6) ?

loop_
_geom_hbond_atom_site_label_D
_geom_hbond_atom_site_label_H
_geom_hbond_atom_site_label_A
_geom_hbond_site_symmetry_A
_geom_hbond_distance_DH
_geom_hbond_distance_HA
_geom_hbond_distance_DA
_geom_hbond_angle_DHA
N3 H3A O10 1_655 0.89(3) 1.90(3) 2.780(3) 172(3)
N3 H3B O3 1_565 0.86(3) 2.04(3) 2.899(3) 177(3)
N3 H3C O2 1_655 0.924(18) 1.891(19) 2.790(3) 164(3)
N4 H4A O8 1_565 0.91(3) 1.96(3) 2.870(3) 176(3)
N4 H4B O5 . 0.83(3) 2.06(3) 2.889(3) 172(3)
N4 H4C O9 1_565 0.91(3) 1.90(3) 2.803(3) 170(3)
O9 H9A O4 1_455 0.76(4) 1.96(4) 2.708(3) 170(4)
O9 H9B O2 1_545 0.84(4) 2.00(4) 2.827(3) 165(4)
O10 H10A O6 2_676 0.88(6) 2.04(6) 2.848(4) 151(6)
O10 H10B O8 2_666 0.74(4) 2.19(4) 2.835(3) 147(4)
C10 H10 O3 2_766 0.93 2.54 3.298(3) 139
C12 H12 O1 2_666 0.93 2.44 3.200(3) 139

loop_
_geom_torsion_atom_site_label_1
_geom_torsion_atom_site_label_2
_geom_torsion_atom_site_label_3
_geom_torsion_atom_site_label_4
_geom_torsion_site_symmetry_1
_geom_torsion_site_symmetry_2
_geom_torsion_site_symmetry_3
_geom_torsion_site_symmetry_4
_geom_torsion
_geom_torsion_publ_flag
N1 Cd1 O1 C1 . . . . 9.37(15) ?
N2 Cd1 O1 C1 . . . . -149.82(15) ?
O7 Cd1 O1 C1 . . . . 133.77(16) ?
O3 Cd1 O1 C1 . . . . 32.7(2) ?
O5 Cd1 O1 C1 . . . . -81.21(16) ?
C3 C2 N1 C6 . . . . 0.3(3) ?
C1 C2 N1 C6 . . . . -177.55(17) ?
C3 C2 N1 Cd1 . . . . -175.32(14) ?
C1 C2 N1 Cd1 . . . . 6.9(2) ?
N2 Cd1 N1 C2 . . . . 91.3(2) ?
O7 Cd1 N1 C2 . . . . -101.95(15) ?
O1 Cd1 N1 C2 . . . . -8.29(14) ?
O3 Cd1 N1 C2 . . . . -172.14(16) ?
O5 Cd1 N1 C2 . . . . 81.67(15) ?
N2 Cd1 N1 C6 . . . . -84.3(2) ?
O7 Cd1 N1 C6 . . . . 82.38(16) ?
O1 Cd1 N1 C6 . . . . 176.04(16) ?
O3 Cd1 N1 C6 . . . . 12.20(13) ?
O5 Cd1 N1 C6 . . . . -93.99(15) ?
C2 N1 C6 C5 . . . . -0.4(3) ?
Cd1 N1 C6 C5 . . . . 175.12(15) ?
C2 N1 C6 C7 . . . . 177.30(17) ?
Cd1 N1 C6 C7 . . . . -7.1(2) ?
N1 Cd1 O5 C8 . . . . 178.02(17) ?
N2 Cd1 O5 C8 . . . . 1.47(16) ?
O7 Cd1 O5 C8 . . . . 2.8(2) ?
O1 Cd1 O5 C8 . . . . -110.75(17) ?
O3 Cd1 O5 C8 . . . . 108.19(17) ?
Cd1 O1 C1 O2 . . . . 170.55(18) ?
Cd1 O1 C1 C2 . . . . -9.2(2) ?
N1 C2 C1 O1 . . . . 2.1(3) ?
C3 C2 C1 O1 . . . . -175.7(2) ?
N1 C2 C1 O2 . . . . -177.69(19) ?
C3 C2 C1 O2 . . . . 4.6(3) ?
N1 Cd1 O3 C7 . . . . -17.16(14) ?
N2 Cd1 O3 C7 . . . . 141.91(15) ?
O7 Cd1 O3 C7 . . . . -148.03(15) ?
O1 Cd1 O3 C7 . . . . -40.58(19) ?
O5 Cd1 O3 C7 . . . . 67.86(15) ?
N1 Cd1 O7 C14 . . . . -175.19(15) ?
N2 Cd1 O7 C14 . . . . 0.15(15) ?
O1 Cd1 O7 C14 . . . . 108.04(17) ?
O3 Cd1 O7 C14 . . . . -112.60(17) ?
O5 Cd1 O7 C14 . . . . -1.2(2) ?
N1 Cd1 N2 C9 . . . . -11.6(3) ?
O7 Cd1 N2 C9 . . . . 179.53(17) ?
O1 Cd1 N2 C9 . . . . 80.88(16) ?
O3 Cd1 N2 C9 . . . . -100.88(15) ?
O5 Cd1 N2 C9 . . . . -1.33(15) ?
N1 Cd1 N2 C13 . . . . 170.20(16) ?
O7 Cd1 N2 C13 . . . . 1.35(14) ?
O1 Cd1 N2 C13 . . . . -97.29(15) ?
O3 Cd1 N2 C13 . . . . 80.95(15) ?
O5 Cd1 N2 C13 . . . . -179.50(16) ?
N1 C6 C5 C4 . . . . 0.3(3) ?
C7 C6 C5 C4 . . . . -177.21(19) ?
C13 N2 C9 C10 . . . . -0.2(3) ?
Cd1 N2 C9 C10 . . . . -178.30(16) ?
C13 N2 C9 C8 . . . . 179.24(18) ?
Cd1 N2 C9 C8 . . . . 1.1(2) ?
C6 C5 C4 C3 . . . . -0.1(3) ?
C5 C4 C3 C2 . . . . -0.1(3) ?
N1 C2 C3 C4 . . . . 0.0(3) ?
C1 C2 C3 C4 . . . . 177.62(19) ?
Cd1 O3 C7 O4 . . . . -160.3(2) ?
Cd1 O3 C7 C6 . . . . 19.5(2) ?
N1 C6 C7 O4 . . . . 170.5(2) ?
C5 C6 C7 O4 . . . . -11.9(3) ?
N1 C6 C7 O3 . . . . -9.4(3) ?
C5 C6 C7 O3 . . . . 168.28(19) ?
Cd1 O7 C14 O8 . . . . 176.57(18) ?
Cd1 O7 C14 C13 . . . . -1.5(3) ?
C9 N2 C13 C12 . . . . 0.2(3) ?
Cd1 N2 C13 C12 . . . . 178.42(15) ?
C9 N2 C13 C14 . . . . 179.35(18) ?
Cd1 N2 C13 C14 . . . . -2.5(2) ?
O8 C14 C13 N2 . . . . -175.54(19) ?
O7 C14 C13 N2 . . . . 2.6(3) ?
O8 C14 C13 C12 . . . . 3.5(3) ?
O7 C14 C13 C12 . . . . -178.3(2) ?
Cd1 O5 C8 O6 . . . . 177.91(19) ?
Cd1 O5 C8 C9 . . . . -1.4(2) ?
N2 C9 C8 O6 . . . . -179.1(2) ?
C10 C9 C8 O6 . . . . 0.3(3) ?
N2 C9 C8 O5 . . . . 0.3(3) ?
C10 C9 C8 O5 . . . . 179.7(2) ?
N2 C13 C12 C11 . . . . -0.3(3) ?
C14 C13 C12 C11 . . . . -179.3(2) ?
N4 C16 C15 N3 . . . . 167.86(18) ?
C17 C16 C15 N3 . . . . -69.6(3) ?
C13 C12 C11 C10 . . . . 0.3(4) ?
C12 C11 C10 C9 . . . . -0.3(4) ?
N2 C9 C10 C11 . . . . 0.2(3) ?
C8 C9 C10 C11 . . . . -179.2(2) ?
